data_7019275
loop_
_publ_author_name
'Evangelio, Emi'
'Rath, Nigam P.'
'Mirica, Liviu M.'

_publ_section_title
;
 Cycloaddition reactivity studies of first-row transition metal-azide
 complexes and alkynes: an inorganic click reaction for metalloenzyme
 inhibitor synthesis.
;
_journal_issue 26
_journal_name_full 'Dalton transactions (Cambridge, England : 2003)'
_journal_page_first 8010
_journal_page_last 8021
_journal_paper_doi 10.1039/c2dt30145h
_journal_volume 41
_journal_year 2012
_chemical_formula_moiety 'C12 H25 Co N7 O2, Cl O4'
_chemical_formula_sum 'C12 H25 Cl Co N7 O6'
_chemical_formula_weight 457.77
_chemical_name_systematic
;
?
;
_space_group_IT_number 61
_symmetry_cell_setting orthorhombic
_symmetry_space_group_name_Hall '-P 2ac 2ab'
_symmetry_space_group_name_H-M 'P b c a'
_atom_sites_solution_hydrogens geom
_atom_sites_solution_primary direct
_atom_sites_solution_secondary difmap
_audit_creation_method SHELXL-97
_cell_angle_alpha 90.00
_cell_angle_beta 90.00
_cell_angle_gamma 90.00
_cell_formula_units_Z 8
_cell_length_a 13.4690(11)
_cell_length_b 13.3584(12)
_cell_length_c 20.0722(14)
_cell_measurement_reflns_used 5687
_cell_measurement_temperature 100(2)
_cell_measurement_theta_max 24.89
_cell_measurement_theta_min 2.38
_cell_volume 3611.5(5)
_computing_cell_refinement 'Bruker SAINT'
_computing_data_collection 'Bruker APEX2'
_computing_data_reduction 'Bruker SAINT'
_computing_molecular_graphics 'Bruker SHELXTL'
_computing_publication_material 'Bruker SHELXTL'
_computing_structure_refinement 'SHELXL-97 (Sheldrick, 2008)'
_computing_structure_solution 'SHELXS-97 (Sheldrick, 2008)'
_diffrn_ambient_temperature 100(2)
_diffrn_measured_fraction_theta_full 1.000
_diffrn_measured_fraction_theta_max 0.986
_diffrn_measurement_device_type 'Bruker APEX-II CCD'
_diffrn_measurement_method '\f and \w scans'
_diffrn_radiation_monochromator graphite
_diffrn_radiation_source 'fine-focus sealed tube'
_diffrn_radiation_type MoK\a
_diffrn_radiation_wavelength 0.71073
_diffrn_reflns_av_R_equivalents 0.1365
_diffrn_reflns_av_sigmaI/netI 0.0513
_diffrn_reflns_limit_h_max 17
_diffrn_reflns_limit_h_min -17
_diffrn_reflns_limit_k_max 17
_diffrn_reflns_limit_k_min -17
_diffrn_reflns_limit_l_max 26
_diffrn_reflns_limit_l_min -26
_diffrn_reflns_number 80818
_diffrn_reflns_theta_full 25.00
_diffrn_reflns_theta_max 27.71
_diffrn_reflns_theta_min 2.03
_exptl_absorpt_coefficient_mu 1.146
_exptl_absorpt_correction_T_max 0.9439
_exptl_absorpt_correction_T_min 0.8185
_exptl_absorpt_correction_type multi-scan
_exptl_absorpt_process_details 'sadabs v2008/1'
_exptl_crystal_colour purple
_exptl_crystal_density_diffrn 1.684
_exptl_crystal_density_meas ?
_exptl_crystal_density_method 'not measured'
_exptl_crystal_description needle
_exptl_crystal_F_000 1904
_exptl_crystal_size_max 0.18
_exptl_crystal_size_mid 0.07
_exptl_crystal_size_min 0.05
_refine_diff_density_max 0.556
_refine_diff_density_min -0.461
_refine_diff_density_rms 0.092
_refine_ls_extinction_method none
_refine_ls_goodness_of_fit_ref 1.040
_refine_ls_hydrogen_treatment mixed
_refine_ls_matrix_type full
_refine_ls_number_parameters 256
_refine_ls_number_reflns 4182
_refine_ls_number_restraints 3
_refine_ls_restrained_S_all 1.040
_refine_ls_R_factor_all 0.0734
_refine_ls_R_factor_gt 0.0374
_refine_ls_shift/su_max 0.000
_refine_ls_shift/su_mean 0.000
_refine_ls_structure_factor_coef Fsqd
_refine_ls_weighting_details 'calc w=1/[\s^2^(Fo^2^)+(0.0351P)^2^+1.6879P] where P=(Fo^2^+2Fc^2^)/3'
_refine_ls_weighting_scheme calc
_refine_ls_wR_factor_gt 0.0725
_refine_ls_wR_factor_ref 0.0853
_reflns_number_gt 2891
_reflns_number_total 4182
_reflns_threshold_expression >2sigma(I)
_cod_data_source_file c2dt30145h.txt
_cod_data_source_block l1611
_cod_depositor_comments
;
The following automatic conversions were performed:

'_symmetry_cell_setting' value 'Orthorhombic' changed to
'orthorhombic' according to
/home/saulius/struct/CIF-dictionaries/cif_core.dic dictionary named
'cif_core.dic' version 2.4.1 from 2010-06-29.

Automatic conversion script
Id: cif_fix_values 1891 2012-01-12 08:04:46Z andrius 

The following automatic conversions were performed:

'_exptl_crystal_density_meas' value 'no' was changed to '?' - the
value is perceived as not measured.

Automatic conversion script
Id: cif_fix_values 3008 2015-01-20 13:52:24Z robertas 
;
_cod_original_sg_symbol_H-M Pbca
_cod_database_code 7019275

loop_
_symmetry_equiv_pos_as_xyz
'x, y, z'
'-x+1/2, -y, z+1/2'
'-x, y+1/2, -z+1/2'
'x+1/2, -y+1/2, -z'
'-x, -y, -z'
'x-1/2, y, -z-1/2'
'x, -y-1/2, z-1/2'
'-x-1/2, y-1/2, z'

loop_
_atom_site_label
_atom_site_type_symbol
_atom_site_fract_x
_atom_site_fract_y
_atom_site_fract_z
_atom_site_U_iso_or_equiv
_atom_site_adp_type
_atom_site_occupancy
_atom_site_symmetry_multiplicity
_atom_site_calc_flag
_atom_site_refinement_flags
Co1 Co 0.19714(2) 0.32614(3) 0.143599(16) 0.01083(9) Uani 1 1 d .
Cl1 Cl 0.23524(5) 0.44038(5) 0.38824(3) 0.02224(17) Uani 1 1 d .
O1 O 0.22815(13) 0.46326(13) 0.12964(8) 0.0136(4) Uani 1 1 d .
O2 O 0.18349(15) 0.59426(14) 0.06974(10) 0.0226(5) Uani 1 1 d .
O3 O 0.15816(17) 0.45009(17) 0.43701(10) 0.0343(6) Uani 1 1 d .
O4 O 0.27023(19) 0.33958(17) 0.38635(11) 0.0399(6) Uani 1 1 d .
O5 O 0.19809(17) 0.46716(17) 0.32366(10) 0.0342(5) Uani 1 1 d .
O6 O 0.3160(2) 0.5053(2) 0.40478(12) 0.0513(8) Uani 1 1 d .
N1 N 0.28035(16) 0.31847(18) 0.22368(10) 0.0140(5) Uani 1 1 d D
N2 N 0.31212(17) 0.29907(18) 0.08363(11) 0.0150(5) Uani 1 1 d D
N3 N 0.11430(15) 0.33374(16) 0.06214(10) 0.0125(4) Uani 1 1 d .
N4 N 0.16279(16) 0.18549(17) 0.16251(10) 0.0121(5) Uani 1 1 d D
N5 N 0.08550(16) 0.36266(17) 0.19927(11) 0.0147(5) Uani 1 1 d .
N6 N 0.06479(16) 0.45009(19) 0.20575(10) 0.0161(5) Uani 1 1 d .
N7 N 0.03889(19) 0.53133(19) 0.21351(12) 0.0244(6) Uani 1 1 d .
C1 C 0.3786(2) 0.3680(2) 0.22268(13) 0.0164(6) Uani 1 1 d .
H1A H 0.4115 0.3573 0.2662 0.020 Uiso 1 1 calc R
H1B H 0.3689 0.4409 0.2169 0.020 Uiso 1 1 calc R
C2 C 0.44618(19) 0.3298(2) 0.16777(13) 0.0195(6) Uani 1 1 d .
H2A H 0.5123 0.3612 0.1727 0.023 Uiso 1 1 calc R
H2B H 0.4546 0.2566 0.1729 0.023 Uiso 1 1 calc R
C3 C 0.40671(19) 0.3517(2) 0.09874(13) 0.0175(6) Uani 1 1 d .
H3A H 0.3961 0.4247 0.0943 0.021 Uiso 1 1 calc R
H3B H 0.4572 0.3317 0.0655 0.021 Uiso 1 1 calc R
C4 C 0.28015(18) 0.3241(2) 0.01483(12) 0.0161(6) Uani 1 1 d .
H4A H 0.3229 0.2892 -0.0179 0.019 Uiso 1 1 calc R
H4B H 0.2861 0.3971 0.0072 0.019 Uiso 1 1 calc R
C5 C 0.17473(19) 0.2920(2) 0.00634(13) 0.0154(6) Uani 1 1 d .
H5A H 0.1488 0.3167 -0.0368 0.018 Uiso 1 1 calc R
H5B H 0.1706 0.2181 0.0065 0.018 Uiso 1 1 calc R
C6 C 0.01629(19) 0.2816(2) 0.06403(14) 0.0164(6) Uani 1 1 d .
H6A H -0.0159 0.2886 0.0199 0.020 Uiso 1 1 calc R
H6B H -0.0266 0.3153 0.0972 0.020 Uiso 1 1 calc R
C7 C 0.0225(2) 0.1715(2) 0.08127(13) 0.0174(6) Uani 1 1 d .
H7A H -0.0440 0.1409 0.0759 0.021 Uiso 1 1 calc R
H7B H 0.0681 0.1381 0.0496 0.021 Uiso 1 1 calc R
C8 C 0.05866(19) 0.1533(2) 0.15145(13) 0.0166(6) Uani 1 1 d .
H8A H 0.0150 0.1897 0.1829 0.020 Uiso 1 1 calc R
H8B H 0.0531 0.0809 0.1615 0.020 Uiso 1 1 calc R
C9 C 0.1892(2) 0.1652(2) 0.23352(12) 0.0168(6) Uani 1 1 d .
H9A H 0.1384 0.1939 0.2636 0.020 Uiso 1 1 calc R
H9B H 0.1931 0.0922 0.2416 0.020 Uiso 1 1 calc R
C10 C 0.2875(2) 0.2129(2) 0.24595(13) 0.0178(6) Uani 1 1 d .
H10A H 0.3040 0.2099 0.2940 0.021 Uiso 1 1 calc R
H10B H 0.3401 0.1776 0.2208 0.021 Uiso 1 1 calc R
C11 C 0.0964(2) 0.4427(2) 0.05219(13) 0.0149(6) Uani 1 1 d .
H11A H 0.0308 0.4606 0.0709 0.018 Uiso 1 1 calc R
H11B H 0.0950 0.4575 0.0039 0.018 Uiso 1 1 calc R
C12 C 0.1751(2) 0.5059(2) 0.08478(13) 0.0152(6) Uani 1 1 d .
H1 H 0.2446(19) 0.3506(18) 0.2509(12) 0.013(7) Uiso 1 1 d D
H2 H 0.319(2) 0.2362(13) 0.0846(14) 0.020(8) Uiso 1 1 d D
H4 H 0.198(2) 0.1473(19) 0.1389(13) 0.022(9) Uiso 1 1 d D

loop_
_atom_site_aniso_label
_atom_site_aniso_U_11
_atom_site_aniso_U_22
_atom_site_aniso_U_33
_atom_site_aniso_U_23
_atom_site_aniso_U_13
_atom_site_aniso_U_12
Co1 0.00846(16) 0.01232(17) 0.01171(16) -0.00039(15) 0.00012(14) -0.00024(15)
Cl1 0.0280(4) 0.0254(4) 0.0133(3) -0.0029(3) -0.0008(3) -0.0041(3)
O1 0.0104(9) 0.0152(10) 0.0152(9) -0.0019(7) 0.0011(7) 0.0008(8)
O2 0.0309(13) 0.0139(10) 0.0230(11) 0.0007(8) -0.0021(9) -0.0016(9)
O3 0.0396(14) 0.0371(14) 0.0261(12) -0.0016(11) 0.0108(10) 0.0018(11)
O4 0.0551(16) 0.0345(14) 0.0302(12) 0.0040(10) 0.0063(11) 0.0107(12)
O5 0.0430(14) 0.0380(14) 0.0215(11) 0.0009(10) -0.0072(10) 0.0038(12)
O6 0.0514(17) 0.0689(19) 0.0337(14) -0.0129(13) -0.0050(12) -0.0331(15)
N1 0.0112(12) 0.0165(12) 0.0144(11) -0.0026(10) -0.0001(8) 0.0003(10)
N2 0.0121(12) 0.0160(13) 0.0169(11) -0.0028(9) 0.0008(9) -0.0006(10)
N3 0.0102(11) 0.0133(11) 0.0139(10) -0.0009(9) -0.0009(8) -0.0017(10)
N4 0.0107(10) 0.0134(12) 0.0121(11) -0.0011(9) -0.0018(8) -0.0009(9)
N5 0.0119(12) 0.0152(12) 0.0170(11) -0.0003(9) 0.0030(9) 0.0008(10)
N6 0.0108(12) 0.0225(14) 0.0151(12) -0.0022(10) 0.0011(9) -0.0026(10)
N7 0.0197(14) 0.0219(15) 0.0314(15) -0.0044(11) 0.0088(11) 0.0015(11)
C1 0.0122(14) 0.0189(15) 0.0180(14) 0.0001(11) -0.0032(11) -0.0033(12)
C2 0.0107(13) 0.0267(16) 0.0212(14) -0.0035(13) -0.0017(10) -0.0011(13)
C3 0.0086(13) 0.0234(16) 0.0205(14) -0.0033(12) 0.0023(11) -0.0011(11)
C4 0.0144(14) 0.0197(14) 0.0143(13) -0.0018(11) 0.0024(10) 0.0020(12)
C5 0.0163(14) 0.0170(14) 0.0128(13) -0.0006(11) -0.0009(10) 0.0005(11)
C6 0.0095(13) 0.0205(15) 0.0193(14) -0.0008(12) -0.0034(10) -0.0047(11)
C7 0.0143(13) 0.0180(14) 0.0199(13) 0.0007(12) -0.0030(10) -0.0053(12)
C8 0.0120(13) 0.0163(15) 0.0216(14) 0.0015(11) -0.0007(11) -0.0036(11)
C9 0.0197(14) 0.0176(14) 0.0132(12) 0.0036(11) -0.0030(10) -0.0025(13)
C10 0.0205(16) 0.0163(14) 0.0165(13) 0.0001(11) -0.0057(11) 0.0015(12)
C11 0.0138(14) 0.0144(14) 0.0166(13) 0.0007(11) -0.0007(10) 0.0020(11)
C12 0.0148(15) 0.0173(15) 0.0136(13) -0.0022(11) 0.0032(10) 0.0003(11)

loop_
_atom_type_symbol
_atom_type_description
_atom_type_scat_dispersion_real
_atom_type_scat_dispersion_imag
_atom_type_scat_source
C C 0.0033 0.0016 'International Tables Vol C Tables 4.2.6.8 and 6.1.1.4'
H H 0.0000 0.0000 'International Tables Vol C Tables 4.2.6.8 and 6.1.1.4'
N N 0.0061 0.0033 'International Tables Vol C Tables 4.2.6.8 and 6.1.1.4'
O O 0.0106 0.0060 'International Tables Vol C Tables 4.2.6.8 and 6.1.1.4'
Cl Cl 0.1484 0.1585 'International Tables Vol C Tables 4.2.6.8 and 6.1.1.4'
Co Co 0.3494 0.9721 'International Tables Vol C Tables 4.2.6.8 and 6.1.1.4'

loop_
_geom_angle_atom_site_label_1
_geom_angle_atom_site_label_2
_geom_angle_atom_site_label_3
_geom_angle
O1 Co1 N5 90.74(9)
O1 Co1 N1 92.61(9)
N5 Co1 N1 89.08(9)
O1 Co1 N4 177.21(8)
N5 Co1 N4 86.95(9)
N1 Co1 N4 85.79(9)
O1 Co1 N3 87.29(8)
N5 Co1 N3 91.49(9)
N1 Co1 N3 179.42(9)
N4 Co1 N3 94.33(9)
O1 Co1 N2 85.13(9)
N5 Co1 N2 175.68(10)
N1 Co1 N2 92.37(9)
N4 Co1 N2 97.22(10)
N3 Co1 N2 87.05(9)
O4 Cl1 O6 109.09(17)
O4 Cl1 O3 110.05(14)
O6 Cl1 O3 109.73(14)
O4 Cl1 O5 109.05(13)
O6 Cl1 O5 108.90(15)
O3 Cl1 O5 109.99(14)
C12 O1 Co1 114.13(17)
C1 N1 C10 111.8(2)
C1 N1 Co1 118.44(16)
C10 N1 Co1 109.49(16)
C1 N1 H1 106.9(19)
C10 N1 H1 109.0(19)
Co1 N1 H1 100.2(19)
C4 N2 C3 109.4(2)
C4 N2 Co1 107.17(16)
C3 N2 Co1 117.17(16)
C4 N2 H2 106(2)
C3 N2 H2 112(2)
Co1 N2 H2 105(2)
C11 N3 C5 110.6(2)
C11 N3 C6 108.5(2)
C5 N3 C6 109.1(2)
C11 N3 Co1 104.58(15)
C5 N3 Co1 107.04(15)
C6 N3 Co1 116.93(16)
C8 N4 C9 108.4(2)
C8 N4 Co1 118.00(17)
C9 N4 Co1 107.50(16)
C8 N4 H4 106(2)
C9 N4 H4 107(2)
Co1 N4 H4 110(2)
N6 N5 Co1 119.03(18)
N7 N6 N5 175.4(3)
N1 C1 C2 113.3(2)
N1 C1 H1A 108.9
C2 C1 H1A 108.9
N1 C1 H1B 108.9
C2 C1 H1B 108.9
H1A C1 H1B 107.7
C3 C2 C1 112.9(2)
C3 C2 H2A 109.0
C1 C2 H2A 109.0
C3 C2 H2B 109.0
C1 C2 H2B 109.0
H2A C2 H2B 107.8
N2 C3 C2 113.4(2)
N2 C3 H3A 108.9
C2 C3 H3A 108.9
N2 C3 H3B 108.9
C2 C3 H3B 108.9
H3A C3 H3B 107.7
N2 C4 C5 108.5(2)
N2 C4 H4A 110.0
C5 C4 H4A 110.0
N2 C4 H4B 110.0
C5 C4 H4B 110.0
H4A C4 H4B 108.4
N3 C5 C4 109.0(2)
N3 C5 H5A 109.9
C4 C5 H5A 109.9
N3 C5 H5B 109.9
C4 C5 H5B 109.9
H5A C5 H5B 108.3
N3 C6 C7 114.2(2)
N3 C6 H6A 108.7
C7 C6 H6A 108.7
N3 C6 H6B 108.7
C7 C6 H6B 108.7
H6A C6 H6B 107.6
C8 C7 C6 112.8(2)
C8 C7 H7A 109.0
C6 C7 H7A 109.0
C8 C7 H7B 109.0
C6 C7 H7B 109.0
H7A C7 H7B 107.8
N4 C8 C7 113.4(2)
N4 C8 H8A 108.9
C7 C8 H8A 108.9
N4 C8 H8B 108.9
C7 C8 H8B 108.9
H8A C8 H8B 107.7
C10 C9 N4 107.1(2)
C10 C9 H9A 110.3
N4 C9 H9A 110.3
C10 C9 H9B 110.3
N4 C9 H9B 110.3
H9A C9 H9B 108.6
N1 C10 C9 107.4(2)
N1 C10 H10A 110.2
C9 C10 H10A 110.2
N1 C10 H10B 110.2
C9 C10 H10B 110.2
H10A C10 H10B 108.5
N3 C11 C12 112.1(2)
N3 C11 H11A 109.2
C12 C11 H11A 109.2
N3 C11 H11B 109.2
C12 C11 H11B 109.2
H11A C11 H11B 107.9
O2 C12 O1 123.3(3)
O2 C12 C11 119.9(2)
O1 C12 C11 116.7(2)

loop_
_geom_bond_atom_site_label_1
_geom_bond_atom_site_label_2
_geom_bond_distance
Co1 O1 1.8995(18)
Co1 N5 1.936(2)
Co1 N1 1.962(2)
Co1 N4 1.972(2)
Co1 N3 1.982(2)
Co1 N2 1.994(2)
Cl1 O4 1.427(2)
Cl1 O6 1.430(2)
Cl1 O3 1.433(2)
Cl1 O5 1.435(2)
O1 C12 1.283(3)
O2 C12 1.224(3)
N1 C1 1.479(3)
N1 C10 1.483(3)
N1 H1 0.845(17)
N2 C4 1.485(3)
N2 C3 1.486(3)
N2 H2 0.845(17)
N3 C11 1.489(3)
N3 C5 1.492(3)
N3 C6 1.493(3)
N4 C8 1.484(3)
N4 C9 1.494(3)
N4 H4 0.845(17)
N5 N6 1.208(3)
N6 N7 1.151(3)
C1 C2 1.518(4)
C1 H1A 0.9900
C1 H1B 0.9900
C2 C3 1.512(4)
C2 H2A 0.9900
C2 H2B 0.9900
C3 H3A 0.9900
C3 H3B 0.9900
C4 C5 1.493(4)
C4 H4A 0.9900
C4 H4B 0.9900
C5 H5A 0.9900
C5 H5B 0.9900
C6 C7 1.513(4)
C6 H6A 0.9900
C6 H6B 0.9900
C7 C8 1.510(4)
C7 H7A 0.9900
C7 H7B 0.9900
C8 H8A 0.9900
C8 H8B 0.9900
C9 C10 1.490(4)
C9 H9A 0.9900
C9 H9B 0.9900
C10 H10A 0.9900
C10 H10B 0.9900
C11 C12 1.504(4)
C11 H11A 0.9900
C11 H11B 0.9900

loop_
_geom_torsion_atom_site_label_1
_geom_torsion_atom_site_label_2
_geom_torsion_atom_site_label_3
_geom_torsion_atom_site_label_4
_geom_torsion
N5 Co1 O1 C12 -80.87(18)
N1 Co1 O1 C12 -169.98(18)
N3 Co1 O1 C12 10.59(18)
N2 Co1 O1 C12 97.86(18)
O1 Co1 N1 C1 -42.1(2)
N5 Co1 N1 C1 -132.8(2)
N4 Co1 N1 C1 140.2(2)
N2 Co1 N1 C1 43.1(2)
O1 Co1 N1 C10 -171.91(17)
N5 Co1 N1 C10 97.40(18)
N4 Co1 N1 C10 10.39(17)
N2 Co1 N1 C10 -86.68(18)
O1 Co1 N2 C4 -73.79(17)
N1 Co1 N2 C4 -166.21(17)
N4 Co1 N2 C4 107.73(17)
N3 Co1 N2 C4 13.74(17)
O1 Co1 N2 C3 49.50(19)
N1 Co1 N2 C3 -42.9(2)
N4 Co1 N2 C3 -128.98(19)
N3 Co1 N2 C3 137.03(19)
O1 Co1 N3 C11 -18.81(15)
N5 Co1 N3 C11 71.86(16)
N4 Co1 N3 C11 158.91(15)
N2 Co1 N3 C11 -104.06(16)
O1 Co1 N3 C5 98.62(16)
N5 Co1 N3 C5 -170.71(17)
N4 Co1 N3 C5 -83.66(17)
N2 Co1 N3 C5 13.36(17)
O1 Co1 N3 C6 -138.74(19)
N5 Co1 N3 C6 -48.07(19)
N4 Co1 N3 C6 38.98(19)
N2 Co1 N3 C6 136.00(19)
N5 Co1 N4 C8 51.43(18)
N1 Co1 N4 C8 140.73(19)
N3 Co1 N4 C8 -39.84(19)
N2 Co1 N4 C8 -127.41(18)
N5 Co1 N4 C9 -71.39(17)
N1 Co1 N4 C9 17.92(16)
N3 Co1 N4 C9 -162.65(16)
N2 Co1 N4 C9 109.78(17)
O1 Co1 N5 N6 4.1(2)
N1 Co1 N5 N6 96.7(2)
N4 Co1 N5 N6 -177.5(2)
N3 Co1 N5 N6 -83.2(2)
C10 N1 C1 C2 70.3(3)
Co1 N1 C1 C2 -58.4(3)
N1 C1 C2 C3 64.1(3)
C4 N2 C3 C2 -179.3(2)
Co1 N2 C3 C2 58.6(3)
C1 C2 C3 N2 -64.7(3)
C3 N2 C4 C5 -166.3(2)
Co1 N2 C4 C5 -38.3(2)
C11 N3 C5 C4 75.2(3)
C6 N3 C5 C4 -165.6(2)
Co1 N3 C5 C4 -38.2(2)
N2 C4 C5 N3 51.4(3)
C11 N3 C6 C7 -173.8(2)
C5 N3 C6 C7 65.6(3)
Co1 N3 C6 C7 -55.9(3)
N3 C6 C7 C8 65.8(3)
C9 N4 C8 C7 179.1(2)
Co1 N4 C8 C7 56.8(3)
C6 C7 C8 N4 -65.6(3)
C8 N4 C9 C10 -171.1(2)
Co1 N4 C9 C10 -42.5(2)
C1 N1 C10 C9 -169.9(2)
Co1 N1 C10 C9 -36.6(2)
N4 C9 C10 N1 51.9(3)
C5 N3 C11 C12 -91.3(2)
C6 N3 C11 C12 149.1(2)
Co1 N3 C11 C12 23.7(2)
Co1 O1 C12 O2 178.9(2)
Co1 O1 C12 C11 1.5(3)
N3 C11 C12 O2 164.4(2)
N3 C11 C12 O1 -18.1(3)
